data_7219789
loop_
_publ_author_name
'Kaur, Gurpreet'
'Choudhury, Angshuman Roy'

_publ_section_title
;
 A comprehensive understanding of the synthons involving C--H&#x22EF;F--C
 hydrogen bond(s) from structural and computational analyses
;
_journal_issue 15
_journal_name_full CrystEngComm
_journal_page_first 2949
_journal_paper_doi 10.1039/C5CE00215J
_journal_volume 17
_journal_year 2015
_chemical_formula_moiety 'C13 H7 F4 N'
_chemical_formula_sum 'C13 H7 F4 N'
_chemical_formula_weight 253.2
_chemical_name_systematic
;
 ?
;
_space_group_IT_number 15
_symmetry_cell_setting monoclinic
_symmetry_Int_Tables_number 15
_symmetry_space_group_name_Hall '-C 2yc'
_symmetry_space_group_name_H-M 'C 1 2/c 1'
_atom_sites_solution_hydrogens geom
_atom_sites_solution_primary direct
_atom_sites_solution_secondary difmap
_audit_creation_date 2013-10-23T16:04:57-00:00
_audit_creation_method 'WinGX routine CIF_UPDATE'
_audit_update_record
;
2015-01-29 deposited with the CCDC.
2015-03-09 downloaded from the CCDC.
;
_cell_angle_alpha 90
_cell_angle_beta 95.749(8)
_cell_angle_gamma 90
_cell_formula_units_Z 8
_cell_length_a 12.7990(19)
_cell_length_b 6.5794(8)
_cell_length_c 25.265(4)
_cell_measurement_reflns_used 2880
_cell_measurement_temperature 100
_cell_measurement_theta_max 28.43
_cell_measurement_theta_min 3.2
_cell_volume 2116.9(5)
_computing_data_reduction 'SAINT v7.68A (Bruker, 2009)'
_computing_molecular_graphics
;
O. V. Dolomanov, L. J. Bourhis, R. J. Gildea, J. A. K. Howard and H. Puschmann,
OLEX2: a complete structure solution, refinement and analysis program.
        J. Appl. Cryst. (2009). 42, 339-341.
;
_computing_publication_material
;
O. V. Dolomanov, L. J. Bourhis, R. J. Gildea, J. A. K. Howard and H. Puschmann,
OLEX2: a complete structure solution, refinement and analysis program.
        J. Appl. Cryst. (2009). 42, 339-341.
;
_computing_structure_refinement
;
        XL, G.M. Sheldrick, Acta Cryst.
        (2008). A64, 112-122
;
_computing_structure_solution 'SHELXS-97 (Sheldrick, 2008)'
_diffrn_ambient_temperature 100
_diffrn_measured_fraction_theta_full 0.998
_diffrn_measured_fraction_theta_max 0.998
_diffrn_measurement_device_type 'Bruker APEX-II CCD'
_diffrn_measurement_method '\f and \w scans'
_diffrn_radiation_monochromator graphite
_diffrn_radiation_type MoK\a
_diffrn_radiation_wavelength 0.71073
_diffrn_reflns_av_R_equivalents 0.0167
_diffrn_reflns_limit_h_max 15
_diffrn_reflns_limit_h_min -15
_diffrn_reflns_limit_k_max 7
_diffrn_reflns_limit_k_min -7
_diffrn_reflns_limit_l_max 28
_diffrn_reflns_limit_l_min -30
_diffrn_reflns_number 5170
_diffrn_reflns_theta_full 25.02
_diffrn_reflns_theta_max 25.02
_diffrn_reflns_theta_min 1.62
_diffrn_source 'fine-focus sealed tube'
_diffrn_standards_number 0
_exptl_absorpt_coefficient_mu 0.143
_exptl_absorpt_correction_T_max 0.7458
_exptl_absorpt_correction_T_min 0.6164
_exptl_absorpt_correction_type multi-scan
_exptl_absorpt_process_details
;
        SADABS-2008/1 (Bruker,2008) was used for absorption correction.
        wR2(int) was 0.0479 before and 0.0321 after correction.
        The Ratio of minimum to maximum transmission is 0.8265.
        The \l/2 correction factor is 0.0015.
;
_exptl_crystal_colour 'clear light colourless'
_exptl_crystal_density_diffrn 1.589
_exptl_crystal_density_method 'not measured'
_exptl_crystal_description PLATE
_exptl_crystal_F_000 1024
_exptl_crystal_size_max 0.4
_exptl_crystal_size_mid 0.4
_exptl_crystal_size_min 0.1
_refine_diff_density_max 0.197
_refine_diff_density_min -0.199
_refine_diff_density_rms 0.04
_refine_ls_extinction_method none
_refine_ls_goodness_of_fit_ref 1.053
_refine_ls_hydrogen_treatment mixed
_refine_ls_matrix_type full
_refine_ls_number_parameters 163
_refine_ls_number_reflns 1868
_refine_ls_number_restraints 0
_refine_ls_restrained_S_all 1.053
_refine_ls_R_factor_all 0.0384
_refine_ls_R_factor_gt 0.0319
_refine_ls_shift/su_max 0.001
_refine_ls_shift/su_mean 0
_refine_ls_structure_factor_coef Fsqd
_refine_ls_weighting_details 'calc w=1/[\s^2^(Fo^2^)+(0.0515P)^2^+1.0382P] where P=(Fo^2^+2Fc^2^)/3'
_refine_ls_weighting_scheme calc
_refine_ls_wR_factor_gt 0.0847
_refine_ls_wR_factor_ref 0.0887
_reflns_number_gt 1598
_reflns_number_total 1868
_reflns_threshold_expression >2sigma(I)
_cod_data_source_file c5ce00215j2.cif
_cod_data_source_block 54
_cod_depositor_comments 'Adding full bibliography for 7219787--7219816.cif.'
_cod_database_code 7219789

loop_
_symmetry_equiv_pos_as_xyz
'x, y, z'
'-x, y, -z+1/2'
'x+1/2, y+1/2, z'
'-x+1/2, y+1/2, -z+1/2'
'-x, -y, -z'
'x, -y, z-1/2'
'-x+1/2, -y+1/2, -z'
'x+1/2, -y+1/2, z-1/2'

loop_
_atom_site_label
_atom_site_type_symbol
_atom_site_fract_x
_atom_site_fract_y
_atom_site_fract_z
_atom_site_U_iso_or_equiv
_atom_site_adp_type
_atom_site_occupancy
_atom_site_symmetry_multiplicity
_atom_site_calc_flag
_atom_site_refinement_flags
F1 F 0.61100(8) 0.13353(14) 1.00629(3) 0.0364(3) Uani 1 1 d .
F3 F 0.66796(8) 0.17152(13) 0.59084(3) 0.0327(3) Uani 1 1 d .
F4 F 0.60275(7) 0.79222(12) 0.72430(3) 0.0292(2) Uani 1 1 d .
F2 F 0.64345(8) 0.50563(13) 0.96927(4) 0.0383(3) Uani 1 1 d .
N1 N 0.64276(9) 0.42449(18) 0.76896(5) 0.0207(3) Uani 1 1 d .
C5 C 0.61408(12) 0.1577(2) 0.95354(6) 0.0253(3) Uani 1 1 d .
C4 C 0.59956(12) -0.0046(2) 0.91963(6) 0.0255(3) Uani 1 1 d .
H4 H 0.588 -0.1369 0.9329 0.031 Uiso 1 1 calc R
C3 C 0.60210(11) 0.0282(2) 0.86529(6) 0.0220(3) Uani 1 1 d .
H3 H 0.5917 -0.0828 0.8413 0.026 Uiso 1 1 calc R
C2 C 0.61973(10) 0.2214(2) 0.84575(5) 0.0193(3) Uani 1 1 d .
C1 C 0.62069(10) 0.2526(2) 0.78845(6) 0.0198(3) Uani 1 1 d .
H1 H 0.6044 0.1415 0.765 0.024 Uiso 1 1 calc R
C8 C 0.63999(10) 0.4447(2) 0.71327(5) 0.0192(3) Uani 1 1 d .
C9 C 0.65824(11) 0.2868(2) 0.67803(6) 0.0212(3) Uani 1 1 d .
H9 H 0.6753 0.1543 0.6911 0.025 Uiso 1 1 calc R
C10 C 0.65115(11) 0.3266(2) 0.62438(6) 0.0221(3) Uani 1 1 d .
C13 C 0.61893(11) 0.6356(2) 0.69112(6) 0.0206(3) Uani 1 1 d .
C12 C 0.61379(11) 0.6739(2) 0.63733(6) 0.0230(3) Uani 1 1 d .
H12 H 0.5998 0.8073 0.6241 0.028 Uiso 1 1 calc R
C11 C 0.62930(11) 0.5159(2) 0.60274(6) 0.0231(3) Uani 1 1 d .
H11 H 0.625 0.5373 0.5654 0.028 Uiso 1 1 calc R
C7 C 0.63474(11) 0.3849(2) 0.88112(6) 0.0225(3) Uani 1 1 d .
H7 H 0.6471 0.5178 0.8684 0.027 Uiso 1 1 calc R
C6 C 0.63137(12) 0.3506(2) 0.93426(6) 0.0249(3) Uani 1 1 d .

loop_
_atom_site_aniso_label
_atom_site_aniso_U_11
_atom_site_aniso_U_22
_atom_site_aniso_U_33
_atom_site_aniso_U_23
_atom_site_aniso_U_13
_atom_site_aniso_U_12
F1 0.0539(6) 0.0354(5) 0.0206(5) 0.0052(4) 0.0078(4) -0.0022(4)
F3 0.0458(6) 0.0291(5) 0.0242(5) -0.0059(4) 0.0087(4) 0.0053(4)
F4 0.0385(5) 0.0197(4) 0.0304(5) -0.0037(4) 0.0089(4) 0.0025(4)
F2 0.0644(7) 0.0274(5) 0.0242(5) -0.0058(4) 0.0095(4) -0.0044(4)
N1 0.0201(6) 0.0221(6) 0.0202(6) 0.0002(5) 0.0035(5) 0.0009(5)
C5 0.0252(8) 0.0309(8) 0.0202(8) 0.0047(6) 0.0049(6) 0.0011(6)
C4 0.0247(8) 0.0237(7) 0.0283(8) 0.0061(6) 0.0035(6) -0.0016(6)
C3 0.0185(7) 0.0217(7) 0.0259(8) -0.0014(6) 0.0034(6) -0.0020(6)
C2 0.0134(6) 0.0226(7) 0.0222(7) 0.0008(6) 0.0026(5) 0.0009(6)
C1 0.0151(7) 0.0220(7) 0.0228(7) -0.0020(6) 0.0036(5) -0.0001(5)
C8 0.0146(7) 0.0219(7) 0.0213(7) 0.0004(6) 0.0030(5) -0.0020(6)
C9 0.0201(7) 0.0197(7) 0.0242(8) 0.0017(6) 0.0042(6) 0.0004(6)
C10 0.0195(7) 0.0237(7) 0.0238(8) -0.0039(6) 0.0049(6) 0.0009(6)
C13 0.0179(7) 0.0181(7) 0.0260(8) -0.0025(6) 0.0041(6) -0.0006(6)
C12 0.0183(7) 0.0233(7) 0.0278(8) 0.0062(6) 0.0039(6) 0.0008(6)
C11 0.0179(7) 0.0304(8) 0.0212(7) 0.0036(6) 0.0029(6) -0.0010(6)
C7 0.0210(7) 0.0213(7) 0.0256(8) 0.0029(6) 0.0046(6) 0.0003(6)
C6 0.0283(8) 0.0238(8) 0.0229(8) -0.0038(6) 0.0045(6) 0.0005(6)

loop_
_atom_type_symbol
_atom_type_description
_atom_type_scat_dispersion_real
_atom_type_scat_dispersion_imag
_atom_type_scat_source
C C 0.0033 0.0016 'International Tables Vol C Tables 4.2.6.8 and 6.1.1.4'
H H 0 0 'International Tables Vol C Tables 4.2.6.8 and 6.1.1.4'
F F 0.0171 0.0103 'International Tables Vol C Tables 4.2.6.8 and 6.1.1.4'
N N 0.0061 0.0033 'International Tables Vol C Tables 4.2.6.8 and 6.1.1.4'

loop_
_geom_angle_atom_site_label_1
_geom_angle_atom_site_label_2
_geom_angle_atom_site_label_3
_geom_angle
C1 N1 C8 118.95(12)
F1 C5 C4 120.73(13)
F1 C5 C6 118.56(13)
C4 C5 C6 120.71(13)
C5 C4 H4 120.6
C5 C4 C3 118.71(13)
C3 C4 H4 120.6
C4 C3 H3 119.6
C2 C3 C4 120.80(14)
C2 C3 H3 119.6
C3 C2 C1 119.81(13)
C3 C2 C7 119.53(13)
C7 C2 C1 120.65(12)
N1 C1 C2 122.00(13)
N1 C1 H1 119
C2 C1 H1 119
C9 C8 N1 125.07(12)
C13 C8 N1 118.11(12)
C13 C8 C9 116.82(13)
C8 C9 H9 120.4
C10 C9 C8 119.12(13)
C10 C9 H9 120.4
F3 C10 C9 118.29(12)
F3 C10 C11 118.07(13)
C9 C10 C11 123.63(13)
F4 C13 C8 118.21(12)
F4 C13 C12 118.39(12)
C12 C13 C8 123.41(13)
C13 C12 H12 120.3
C13 C12 C11 119.30(13)
C11 C12 H12 120.3
C10 C11 C12 117.69(13)
C10 C11 H11 121.2
C12 C11 H11 121.2
C2 C7 H7 120.5
C6 C7 C2 118.99(13)
C6 C7 H7 120.5
F2 C6 C5 118.29(13)
F2 C6 C7 120.44(13)
C7 C6 C5 121.26(13)

loop_
_geom_bond_atom_site_label_1
_geom_bond_atom_site_label_2
_geom_bond_distance
F1 C5 1.3466(17)
F3 C10 1.3569(16)
F4 C13 1.3571(16)
F2 C6 1.3488(17)
N1 C1 1.2765(19)
N1 C8 1.4100(18)
C5 C4 1.370(2)
C5 C6 1.385(2)
C4 H4 0.95
C4 C3 1.393(2)
C3 H3 0.95
C3 C2 1.390(2)
C2 C1 1.463(2)
C2 C7 1.400(2)
C1 H1 0.95
C8 C9 1.403(2)
C8 C13 1.391(2)
C9 H9 0.95
C9 C10 1.375(2)
C10 C11 1.378(2)
C13 C12 1.377(2)
C12 H12 0.95
C12 C11 1.385(2)
C11 H11 0.95
C7 H7 0.95
C7 C6 1.366(2)
